data_1558062
loop_
_publ_author_name
'Drescher, Regina'
'Lin, Shujuan'
'Hofmann, Alexander'
'Lenczyk, Carsten'
'Kachel, Stephanie'
'Krummenacher, Ivo'
'Lin, Zhenyang'
'Braunschweig, Holger'

_publ_section_title
;
 Ring expansion of alumoles with organic azides: selective formation of
 six-membered aluminum-nitrogen heterocycles.
;
_journal_issue 21
_journal_name_full 'Chemical science'
_journal_page_first 5559
_journal_page_last 5564
_journal_paper_doi 10.1039/d0sc02032j
_journal_volume 11
_journal_year 2020
_chemical_formula_moiety 'C32 H58 Al N Si'
_chemical_formula_sum 'C32 H58 Al N Si'
_chemical_formula_weight 511.86
_chemical_name_systematic TMSN3
_chemical_properties_physical Air-sensitive,Moisture-sensitive
_space_group_crystal_system triclinic
_space_group_IT_number 2
_space_group_name_Hall '-P 1'
_space_group_name_H-M_alt 'P -1'
_atom_sites_solution_hydrogens geom
_atom_sites_solution_primary iterative
_atom_sites_solution_secondary difmap
_audit_creation_method SHELXL-2016/6
_audit_update_record
;
2020-02-28 deposited with the CCDC.	2020-05-14 downloaded from the CCDC.
;
_cell_angle_alpha 97.397(6)
_cell_angle_beta 93.793(15)
_cell_angle_gamma 94.404(7)
_cell_formula_units_Z 2
_cell_length_a 9.601(2)
_cell_length_b 12.750(3)
_cell_length_c 13.314(2)
_cell_measurement_reflns_used 9993
_cell_measurement_temperature 100(2)
_cell_measurement_theta_max 27.47
_cell_measurement_theta_min 2.97
_cell_volume 1606.7(6)
_computing_cell_refinement 'Saint+ ver. V8.38A (Bruker AXS)'
_computing_data_collection 'APEX2 ver. 2014.9 (Bruker AXS)'
_computing_data_reduction 'Saint+ ver. V8.38A (Bruker AXS)'
_computing_molecular_graphics 'ShelXLe (Huebschle et all, 2011)'
_computing_publication_material 'SHELXL-2016/6 (Sheldrick, 2016)'
_computing_structure_refinement 'SHELXL-2016/6 (Sheldrick, 2016)'
_computing_structure_solution 'SHELXT (Sheldrick, 2014)'
_diffrn_ambient_temperature 100(2)
_diffrn_detector 'CCD area detector (Apex2)'
_diffrn_detector_area_resol_mean 8.333
_diffrn_measured_fraction_theta_full 0.992
_diffrn_measured_fraction_theta_max 0.992
_diffrn_measurement_device_type 'Bruker X8-APEX II'
_diffrn_measurement_method '\f and \w scans'
_diffrn_radiation_monochromator 'multi-layer mirror'
_diffrn_radiation_type MoK\a
_diffrn_radiation_wavelength 0.71073
_diffrn_reflns_av_R_equivalents 0.0236
_diffrn_reflns_av_unetI/netI 0.0159
_diffrn_reflns_Laue_measured_fraction_full 0.992
_diffrn_reflns_Laue_measured_fraction_max 0.992
_diffrn_reflns_limit_h_max 11
_diffrn_reflns_limit_h_min -11
_diffrn_reflns_limit_k_max 15
_diffrn_reflns_limit_k_min -15
_diffrn_reflns_limit_l_max 16
_diffrn_reflns_limit_l_min -13
_diffrn_reflns_number 35809
_diffrn_reflns_point_group_measured_fraction_full 0.992
_diffrn_reflns_point_group_measured_fraction_max 0.992
_diffrn_reflns_theta_full 26.000
_diffrn_reflns_theta_max 26.022
_diffrn_reflns_theta_min 2.967
_diffrn_source 'rotating-anode (Nonius FR-591)'
_exptl_absorpt_coefficient_mu 0.120
_exptl_absorpt_correction_T_max 0.7456
_exptl_absorpt_correction_T_min 0.7034
_exptl_absorpt_correction_type multi-scan
_exptl_absorpt_process_details 'SadAbs 2016/2 (Bruker AXS)'
_exptl_crystal_colour colourless
_exptl_crystal_density_diffrn 1.058
_exptl_crystal_description Block
_exptl_crystal_F_000 568
_exptl_crystal_size_max 0.555
_exptl_crystal_size_mid 0.441
_exptl_crystal_size_min 0.42
_refine_diff_density_max 0.338
_refine_diff_density_min -0.317
_refine_diff_density_rms 0.039
_refine_ls_extinction_method none
_refine_ls_goodness_of_fit_ref 1.033
_refine_ls_hydrogen_treatment constr
_refine_ls_matrix_type full
_refine_ls_number_parameters 332
_refine_ls_number_reflns 6282
_refine_ls_number_restraints 0
_refine_ls_restrained_S_all 1.033
_refine_ls_R_factor_all 0.0360
_refine_ls_R_factor_gt 0.0337
_refine_ls_shift/su_max 0.001
_refine_ls_shift/su_mean 0.000
_refine_ls_structure_factor_coef Fsqd
_refine_ls_weighting_details 'w=1/[\s^2^(Fo^2^)+(0.0408P)^2^+0.8081P] where P=(Fo^2^+2Fc^2^)/3'
_refine_ls_weighting_scheme calc
_refine_ls_wR_factor_gt 0.0871
_refine_ls_wR_factor_ref 0.0889
_reflns_Friedel_coverage 0.000
_reflns_number_gt 5869
_reflns_number_total 6282
_reflns_threshold_expression 'I > 2\s(I)'
_cod_data_source_file d0sc02032j2.cif
_cod_data_source_block AlHo137_a
_cod_depositor_comments
;Adding full bibliography for 1558058--1558063.cif.

 Adding full bibliography for 1558058--1558063.cif.
;
_cod_database_code 1558062
_shelx_shelxl_version_number 2016/6
_shelx_space_group_comment
;
The symmetry employed for this shelxl refinement is uniquely defined
by the following loop, which should always be used as a source of
symmetry information in preference to the above space-group names.
They are only intended as comments.
;
_shelx_estimated_absorpt_t_min 0.936
_shelx_estimated_absorpt_t_max 0.951

loop_
_space_group_symop_operation_xyz
'x, y, z'
'-x, -y, -z'

loop_
_atom_site_label
_atom_site_type_symbol
_atom_site_fract_x
_atom_site_fract_y
_atom_site_fract_z
_atom_site_U_iso_or_equiv
_atom_site_adp_type
_atom_site_occupancy
_atom_site_site_symmetry_order
_atom_site_calc_flag
_atom_site_refinement_flags_posn
_atom_site_refinement_flags_adp
_atom_site_refinement_flags_occupancy
_atom_site_disorder_assembly
_atom_site_disorder_group
C1_1 C 0.17857(12) 0.13612(9) 0.80205(9) 0.0154(2) Uani 1 1 d . . . . .
H1_1 H 0.077555 0.117330 0.778686 0.019 Uiso 1 1 calc R U . . .
C2_1 C 0.29312(12) 0.08546(9) 0.75291(9) 0.0152(2) Uani 1 1 d . . . . .
C3_1 C 0.41099(12) 0.10170(9) 0.83024(9) 0.0156(2) Uani 1 1 d . . . . .
C4_1 C 0.36522(12) 0.15882(9) 0.91728(9) 0.0169(2) Uani 1 1 d . . . . .
H4_1 H 0.422111 0.180386 0.978693 0.020 Uiso 1 1 calc R U . . .
C5_1 C 0.22447(12) 0.18012(9) 0.90211(9) 0.0161(2) Uani 1 1 d . . . . .
C6_1 C 0.25355(13) -0.00259(9) 0.66190(9) 0.0175(2) Uani 1 1 d . . . . .
C7_1 C 0.36359(14) -0.01517(10) 0.58396(10) 0.0222(3) Uani 1 1 d . . . . .
H7A_1 H 0.328643 -0.070827 0.528305 0.033 Uiso 1 1 calc R U . . .
H7B_1 H 0.450418 -0.034814 0.616770 0.033 Uiso 1 1 calc R U . . .
H7C_1 H 0.382108 0.052070 0.556960 0.033 Uiso 1 1 calc R U . . .
C8_1 C 0.22059(14) -0.10779(10) 0.70446(11) 0.0244(3) Uani 1 1 d . . . . .
H8A_1 H 0.190182 -0.164120 0.648317 0.037 Uiso 1 1 calc R U . . .
H8B_1 H 0.145775 -0.099580 0.750759 0.037 Uiso 1 1 calc R U . . .
H8C_1 H 0.304834 -0.126578 0.741351 0.037 Uiso 1 1 calc R U . . .
C9_1 C 0.11904(13) 0.01926(10) 0.60208(10) 0.0217(3) Uani 1 1 d . . . . .
H9A_1 H 0.130760 0.090086 0.581031 0.033 Uiso 1 1 calc R U . . .
H9B_1 H 0.040386 0.015748 0.645188 0.033 Uiso 1 1 calc R U . . .
H9C_1 H 0.100106 -0.034089 0.541840 0.033 Uiso 1 1 calc R U . . .
C10_1 C 0.56210(12) 0.06884(10) 0.82649(9) 0.0187(2) Uani 1 1 d . . . . .
C11_1 C 0.63989(13) 0.11855(11) 0.74469(10) 0.0248(3) Uani 1 1 d . . . . .
H11A_1 H 0.588107 0.097389 0.678329 0.037 Uiso 1 1 calc R U . . .
H11B_1 H 0.734015 0.093920 0.742792 0.037 Uiso 1 1 calc R U . . .
H11C_1 H 0.647194 0.196067 0.760730 0.037 Uiso 1 1 calc R U . . .
C12_1 C 0.56611(14) -0.05260(10) 0.80917(10) 0.0235(3) Uani 1 1 d . . . . .
H12A_1 H 0.522019 -0.080725 0.741593 0.035 Uiso 1 1 calc R U . . .
H12B_1 H 0.515204 -0.084078 0.860922 0.035 Uiso 1 1 calc R U . . .
H12C_1 H 0.663663 -0.070303 0.813956 0.035 Uiso 1 1 calc R U . . .
C14_1 C 0.13674(13) 0.23620(10) 0.97988(9) 0.0187(2) Uani 1 1 d . . . . .
C15_1 C 0.07236(14) 0.15302(11) 1.04091(10) 0.0262(3) Uani 1 1 d . . . . .
H15A_1 H 0.011912 0.099482 0.995066 0.039 Uiso 1 1 calc R U . . .
H15B_1 H 0.016734 0.187735 1.092555 0.039 Uiso 1 1 calc R U . . .
H15C_1 H 0.147324 0.118721 1.074098 0.039 Uiso 1 1 calc R U . . .
C16_1 C 0.22753(16) 0.32137(13) 1.05209(12) 0.0376(4) Uani 1 1 d . . . . .
H16A_1 H 0.274129 0.371761 1.012775 0.056 Uiso 1 1 calc R U . . .
H16B_1 H 0.298254 0.287821 1.090485 0.056 Uiso 1 1 calc R U . . .
H16C_1 H 0.168372 0.359122 1.099290 0.056 Uiso 1 1 calc R U . . .
C17_1 C 0.01770(15) 0.28789(11) 0.92828(11) 0.0290(3) Uani 1 1 d . . . . .
H17A_1 H 0.057063 0.340742 0.888282 0.044 Uiso 1 1 calc R U . . .
H17B_1 H -0.037628 0.322659 0.980089 0.044 Uiso 1 1 calc R U . . .
H17C_1 H -0.042584 0.233383 0.883413 0.044 Uiso 1 1 calc R U . . .
C13_1 C 0.64707(13) 0.10644(11) 0.92896(10) 0.0250(3) Uani 1 1 d . . . . .
H13A_1 H 0.743072 0.085977 0.924885 0.037 Uiso 1 1 calc R U . . .
H13B_1 H 0.603178 0.073384 0.982849 0.037 Uiso 1 1 calc R U . . .
H13C_1 H 0.648920 0.183821 0.944242 0.037 Uiso 1 1 calc R U . . .
Al1_2 Al 0.30828(3) 0.25181(3) 0.74063(3) 0.01389(9) Uani 1 1 d . . . . .
C2_2 C 0.32196(12) 0.46371(9) 0.79849(9) 0.0152(2) Uani 1 1 d . . . . .
C3_2 C 0.18128(12) 0.44635(9) 0.73992(9) 0.0157(2) Uani 1 1 d . . . . .
C4_2 C 0.14872(12) 0.37234(9) 0.65702(9) 0.0158(2) Uani 1 1 d . . . . .
C1_2 C 0.40036(12) 0.38238(9) 0.81469(9) 0.0150(2) Uani 1 1 d . . . . .
N1_2 N 0.24064(10) 0.29408(8) 0.62206(7) 0.0159(2) Uani 1 1 d . . . . .
C1_3 C 0.54370(12) 0.39886(10) 0.87210(9) 0.0184(2) Uani 1 1 d . . . . .
H1A_3 H 0.561760 0.333965 0.902696 0.022 Uiso 1 1 calc R U . . .
H1AB_3 H 0.543569 0.457946 0.928161 0.022 Uiso 1 1 calc R U . . .
C2_3 C 0.66268(13) 0.42386(11) 0.80552(10) 0.0242(3) Uani 1 1 d . . . . .
H2A_3 H 0.655600 0.370987 0.744675 0.036 Uiso 1 1 calc R U . . .
H2B_3 H 0.752988 0.421915 0.843819 0.036 Uiso 1 1 calc R U . . .
H2C_3 H 0.655621 0.494669 0.785445 0.036 Uiso 1 1 calc R U . . .
C3_3 C 0.37253(14) 0.57937(9) 0.83508(10) 0.0206(3) Uani 1 1 d . . . . .
H3A_3 H 0.450055 0.582549 0.888542 0.025 Uiso 1 1 calc R U . . .
H3AB_3 H 0.295040 0.616090 0.865384 0.025 Uiso 1 1 calc R U . . .
C4_3 C 0.42331(15) 0.63676(10) 0.74834(11) 0.0271(3) Uani 1 1 d . . . . .
H4A_3 H 0.504460 0.603793 0.721438 0.041 Uiso 1 1 calc R U . . .
H4B_3 H 0.450140 0.711635 0.773865 0.041 Uiso 1 1 calc R U . . .
H4C_3 H 0.347832 0.631585 0.694197 0.041 Uiso 1 1 calc R U . . .
C5_3 C 0.06804(13) 0.51626(10) 0.77836(10) 0.0204(3) Uani 1 1 d . . . . .
H5A_3 H 0.087518 0.536649 0.852540 0.024 Uiso 1 1 calc R U . . .
H5AB_3 H -0.023381 0.473317 0.767242 0.024 Uiso 1 1 calc R U . . .
C6_3 C 0.05469(15) 0.61779(11) 0.72902(11) 0.0265(3) Uani 1 1 d . . . . .
H6A_3 H 0.053033 0.600605 0.655036 0.040 Uiso 1 1 calc R U . . .
H6B_3 H 0.134807 0.669093 0.753492 0.040 Uiso 1 1 calc R U . . .
H6C_3 H -0.032283 0.648470 0.747046 0.040 Uiso 1 1 calc R U . . .
C7_3 C 0.00742(13) 0.36168(10) 0.59598(10) 0.0220(3) Uani 1 1 d . . . . .
H7A_3 H 0.022541 0.349745 0.522693 0.026 Uiso 1 1 calc R U . . .
H7AB_3 H -0.037111 0.429085 0.609346 0.026 Uiso 1 1 calc R U . . .
C8_3 C -0.09185(13) 0.27106(11) 0.62113(11) 0.0278(3) Uani 1 1 d . . . . .
H8A_3 H -0.180262 0.267430 0.579092 0.042 Uiso 1 1 calc R U . . .
H8B_3 H -0.110124 0.283647 0.693054 0.042 Uiso 1 1 calc R U . . .
H8C_3 H -0.048918 0.203901 0.607417 0.042 Uiso 1 1 calc R U . . .
Si1_4 Si 0.30889(3) 0.30105(3) 0.50562(2) 0.01710(9) Uani 1 1 d . . . . .
C2_4 C 0.49797(13) 0.27554(10) 0.51792(10) 0.0235(3) Uani 1 1 d . . . . .
H2A_4 H 0.534127 0.267089 0.450477 0.035 Uiso 1 1 calc R U . . .
H2B_4 H 0.507821 0.210600 0.548965 0.035 Uiso 1 1 calc R U . . .
H2C_4 H 0.551120 0.335556 0.560760 0.035 Uiso 1 1 calc R U . . .
C3_4 C 0.29856(14) 0.43778(10) 0.47072(10) 0.0248(3) Uani 1 1 d . . . . .
H3A_4 H 0.346947 0.443979 0.408934 0.037 Uiso 1 1 calc R U . . .
H3B_4 H 0.343223 0.489864 0.526313 0.037 Uiso 1 1 calc R U . . .
H3C_4 H 0.200107 0.451186 0.458619 0.037 Uiso 1 1 calc R U . . .
C1_4 C 0.21851(16) 0.20304(11) 0.39991(10) 0.0292(3) Uani 1 1 d . . . . .
H1A_4 H 0.255911 0.215907 0.335452 0.044 Uiso 1 1 calc R U . . .
H1B_4 H 0.117683 0.211130 0.396191 0.044 Uiso 1 1 calc R U . . .
H1C_4 H 0.234684 0.130836 0.412833 0.044 Uiso 1 1 calc R U . . .

loop_
_atom_site_aniso_label
_atom_site_aniso_U_11
_atom_site_aniso_U_22
_atom_site_aniso_U_33
_atom_site_aniso_U_23
_atom_site_aniso_U_13
_atom_site_aniso_U_12
C1_1 0.0138(5) 0.0134(5) 0.0191(6) 0.0034(4) 0.0007(4) 0.0000(4)
C2_1 0.0161(5) 0.0122(5) 0.0179(6) 0.0036(4) 0.0001(4) 0.0023(4)
C3_1 0.0160(6) 0.0130(5) 0.0186(6) 0.0058(4) -0.0001(4) 0.0017(4)
C4_1 0.0179(6) 0.0161(6) 0.0166(6) 0.0038(4) -0.0012(4) 0.0003(4)
C5_1 0.0174(6) 0.0131(5) 0.0182(6) 0.0039(4) 0.0025(4) -0.0009(4)
C6_1 0.0199(6) 0.0124(5) 0.0199(6) 0.0013(4) -0.0014(5) 0.0024(4)
C7_1 0.0274(7) 0.0192(6) 0.0198(6) -0.0003(5) 0.0015(5) 0.0054(5)
C8_1 0.0269(7) 0.0147(6) 0.0310(7) 0.0041(5) -0.0016(5) -0.0008(5)
C9_1 0.0229(6) 0.0180(6) 0.0221(6) -0.0024(5) -0.0051(5) 0.0022(5)
C10_1 0.0159(6) 0.0184(6) 0.0227(6) 0.0056(5) -0.0004(5) 0.0049(5)
C11_1 0.0187(6) 0.0271(7) 0.0305(7) 0.0086(5) 0.0045(5) 0.0043(5)
C12_1 0.0234(6) 0.0209(6) 0.0280(7) 0.0065(5) 0.0005(5) 0.0095(5)
C14_1 0.0190(6) 0.0179(6) 0.0187(6) 0.0005(5) 0.0047(5) -0.0007(5)
C15_1 0.0261(7) 0.0284(7) 0.0272(7) 0.0099(6) 0.0081(5) 0.0051(5)
C16_1 0.0313(8) 0.0393(9) 0.0356(8) -0.0182(7) 0.0143(6) -0.0103(6)
C17_1 0.0342(8) 0.0284(7) 0.0293(7) 0.0091(6) 0.0128(6) 0.0154(6)
C13_1 0.0180(6) 0.0279(7) 0.0290(7) 0.0048(5) -0.0047(5) 0.0055(5)
Al1_2 0.01351(17) 0.01139(17) 0.01677(18) 0.00196(13) 0.00010(13) 0.00188(12)
C2_2 0.0175(6) 0.0137(5) 0.0149(5) 0.0022(4) 0.0042(4) 0.0004(4)
C3_2 0.0163(6) 0.0136(5) 0.0190(6) 0.0064(4) 0.0035(4) 0.0042(4)
C4_2 0.0150(5) 0.0154(5) 0.0185(6) 0.0062(4) 0.0025(4) 0.0037(4)
C1_2 0.0155(5) 0.0151(5) 0.0146(5) 0.0019(4) 0.0023(4) -0.0001(4)
N1_2 0.0163(5) 0.0143(5) 0.0172(5) 0.0018(4) 0.0008(4) 0.0036(4)
C1_3 0.0179(6) 0.0173(6) 0.0192(6) 0.0011(5) -0.0016(5) 0.0007(4)
C2_3 0.0172(6) 0.0246(7) 0.0299(7) 0.0011(5) 0.0014(5) 0.0002(5)
C3_3 0.0249(6) 0.0139(6) 0.0225(6) 0.0008(5) 0.0005(5) 0.0016(5)
C4_3 0.0299(7) 0.0167(6) 0.0359(8) 0.0074(5) 0.0049(6) 0.0002(5)
C5_3 0.0211(6) 0.0181(6) 0.0241(6) 0.0047(5) 0.0066(5) 0.0071(5)
C6_3 0.0284(7) 0.0210(6) 0.0329(7) 0.0074(5) 0.0058(6) 0.0117(5)
C7_3 0.0185(6) 0.0242(6) 0.0234(6) 0.0032(5) -0.0026(5) 0.0065(5)
C8_3 0.0163(6) 0.0265(7) 0.0390(8) 0.0002(6) -0.0023(5) 0.0022(5)
Si1_4 0.01936(17) 0.01620(17) 0.01633(17) 0.00273(12) 0.00167(12) 0.00420(12)
C2_4 0.0234(6) 0.0227(6) 0.0268(7) 0.0067(5) 0.0065(5) 0.0079(5)
C3_4 0.0273(7) 0.0237(6) 0.0266(7) 0.0102(5) 0.0063(5) 0.0075(5)
C1_4 0.0368(8) 0.0292(7) 0.0205(6) 0.0001(5) -0.0008(6) 0.0029(6)

loop_
_atom_type_symbol
_atom_type_description
_atom_type_scat_dispersion_real
_atom_type_scat_dispersion_imag
_atom_type_scat_source
C C 0.0033 0.0016 'International Tables Vol C Tables 4.2.6.8 and 6.1.1.4'
H H 0.0000 0.0000 'International Tables Vol C Tables 4.2.6.8 and 6.1.1.4'
N N 0.0061 0.0033 'International Tables Vol C Tables 4.2.6.8 and 6.1.1.4'
Al Al 0.0645 0.0514 'International Tables Vol C Tables 4.2.6.8 and 6.1.1.4'
Si Si 0.0817 0.0704 'International Tables Vol C Tables 4.2.6.8 and 6.1.1.4'

loop_
_exptl_crystal_face_index_h
_exptl_crystal_face_index_k
_exptl_crystal_face_index_l
_exptl_crystal_face_perp_dist
2.00 0.00 -1.00 0.2020
-2.00 0.00 1.00 0.2030
2.00 -1.00 2.00 0.2260
-2.00 1.00 -2.00 0.2260
-1.00 0.00 1.00 0.2100
2.00 -1.00 1.00 0.2140
-1.00 1.00 -2.00 0.2420
-2.00 1.00 0.00 0.2210
2.00 -1.00 0.00 0.2080
1.00 -1.00 1.00 0.2070
-1.00 1.00 -1.00 0.2310
-2.00 1.00 1.00 0.2330
2.00 -2.00 1.00 0.2000
1.00 0.00 -2.00 0.1870
-1.00 0.00 2.00 0.2200
-1.00 1.00 0.00 0.2270
-1.00 2.00 -2.00 0.2200
1.00 -1.00 0.00 0.2200
1.00 -2.00 2.00 0.1900
-1.00 2.00 0.00 0.2470
1.00 -2.00 0.00 0.2080
1.00 2.00 -1.00 0.1900
-1.00 -2.00 1.00 0.1380
1.00 2.00 2.00 0.2530
-1.00 -2.00 -2.00 0.2130

loop_
_geom_angle_atom_site_label_1
_geom_angle_atom_site_label_2
_geom_angle_atom_site_label_3
_geom_angle
_geom_angle_site_symmetry_1
_geom_angle_site_symmetry_3
_geom_angle_publ_flag
C5_1 C1_1 C2_1 109.70(10) . . ?
C5_1 C1_1 Al1_2 91.84(7) . . ?
C2_1 C1_1 Al1_2 70.24(7) . . ?
C5_1 C1_1 H1_1 123.1 . . ?
C2_1 C1_1 H1_1 123.1 . . ?
Al1_2 C1_1 H1_1 123.1 . . ?
C3_1 C2_1 C1_1 104.94(10) . . ?
C3_1 C2_1 C6_1 131.79(10) . . ?
C1_1 C2_1 C6_1 117.63(10) . . ?
C3_1 C2_1 Al1_2 90.46(7) . . ?
C1_1 C2_1 Al1_2 69.67(6) . . ?
C6_1 C2_1 Al1_2 123.88(8) . . ?
C4_1 C3_1 C2_1 107.19(10) . . ?
C4_1 C3_1 C10_1 121.84(10) . . ?
C2_1 C3_1 C10_1 130.95(11) . . ?
C3_1 C4_1 C5_1 111.38(11) . . ?
C3_1 C4_1 H4_1 124.3 . . ?
C5_1 C4_1 H4_1 124.3 . . ?
C4_1 C5_1 C1_1 106.78(10) . . ?
C4_1 C5_1 C14_1 126.77(11) . . ?
C1_1 C5_1 C14_1 126.41(11) . . ?
C7_1 C6_1 C9_1 105.62(10) . . ?
C7_1 C6_1 C8_1 110.61(10) . . ?
C9_1 C6_1 C8_1 106.42(10) . . ?
C7_1 C6_1 C2_1 115.10(10) . . ?
C9_1 C6_1 C2_1 110.81(10) . . ?
C8_1 C6_1 C2_1 107.94(10) . . ?
C6_1 C7_1 H7A_1 109.5 . . ?
C6_1 C7_1 H7B_1 109.5 . . ?
H7A_1 C7_1 H7B_1 109.5 . . ?
C6_1 C7_1 H7C_1 109.5 . . ?
H7A_1 C7_1 H7C_1 109.5 . . ?
H7B_1 C7_1 H7C_1 109.5 . . ?
C6_1 C8_1 H8A_1 109.5 . . ?
C6_1 C8_1 H8B_1 109.5 . . ?
H8A_1 C8_1 H8B_1 109.5 . . ?
C6_1 C8_1 H8C_1 109.5 . . ?
H8A_1 C8_1 H8C_1 109.5 . . ?
H8B_1 C8_1 H8C_1 109.5 . . ?
C6_1 C9_1 H9A_1 109.5 . . ?
C6_1 C9_1 H9B_1 109.5 . . ?
H9A_1 C9_1 H9B_1 109.5 . . ?
C6_1 C9_1 H9C_1 109.5 . . ?
H9A_1 C9_1 H9C_1 109.5 . . ?
H9B_1 C9_1 H9C_1 109.5 . . ?
C11_1 C10_1 C12_1 109.74(10) . . ?
C11_1 C10_1 C3_1 111.75(10) . . ?
C12_1 C10_1 C3_1 112.00(10) . . ?
C11_1 C10_1 C13_1 107.00(11) . . ?
C12_1 C10_1 C13_1 105.49(10) . . ?
C3_1 C10_1 C13_1 110.55(10) . . ?
C10_1 C11_1 H11A_1 109.5 . . ?
C10_1 C11_1 H11B_1 109.5 . . ?
H11A_1 C11_1 H11B_1 109.5 . . ?
C10_1 C11_1 H11C_1 109.5 . . ?
H11A_1 C11_1 H11C_1 109.5 . . ?
H11B_1 C11_1 H11C_1 109.5 . . ?
C10_1 C12_1 H12A_1 109.5 . . ?
C10_1 C12_1 H12B_1 109.5 . . ?
H12A_1 C12_1 H12B_1 109.5 . . ?
C10_1 C12_1 H12C_1 109.5 . . ?
H12A_1 C12_1 H12C_1 109.5 . . ?
H12B_1 C12_1 H12C_1 109.5 . . ?
C5_1 C14_1 C16_1 110.68(10) . . ?
C5_1 C14_1 C17_1 111.26(10) . . ?
C16_1 C14_1 C17_1 109.03(12) . . ?
C5_1 C14_1 C15_1 108.07(10) . . ?
C16_1 C14_1 C15_1 109.33(11) . . ?
C17_1 C14_1 C15_1 108.42(11) . . ?
C14_1 C15_1 H15A_1 109.5 . . ?
C14_1 C15_1 H15B_1 109.5 . . ?
H15A_1 C15_1 H15B_1 109.5 . . ?
C14_1 C15_1 H15C_1 109.5 . . ?
H15A_1 C15_1 H15C_1 109.5 . . ?
H15B_1 C15_1 H15C_1 109.5 . . ?
C14_1 C16_1 H16A_1 109.5 . . ?
C14_1 C16_1 H16B_1 109.5 . . ?
H16A_1 C16_1 H16B_1 109.5 . . ?
C14_1 C16_1 H16C_1 109.5 . . ?
H16A_1 C16_1 H16C_1 109.5 . . ?
H16B_1 C16_1 H16C_1 109.5 . . ?
C14_1 C17_1 H17A_1 109.5 . . ?
C14_1 C17_1 H17B_1 109.5 . . ?
H17A_1 C17_1 H17B_1 109.5 . . ?
C14_1 C17_1 H17C_1 109.5 . . ?
H17A_1 C17_1 H17C_1 109.5 . . ?
H17B_1 C17_1 H17C_1 109.5 . . ?
C10_1 C13_1 H13A_1 109.5 . . ?
C10_1 C13_1 H13B_1 109.5 . . ?
H13A_1 C13_1 H13B_1 109.5 . . ?
C10_1 C13_1 H13C_1 109.5 . . ?
H13A_1 C13_1 H13C_1 109.5 . . ?
H13B_1 C13_1 H13C_1 109.5 . . ?
N1_2 Al1_2 C1_2 102.75(5) . . ?
N1_2 Al1_2 C1_1 116.65(5) . . ?
C1_2 Al1_2 C1_1 126.20(5) . . ?
N1_2 Al1_2 C2_1 118.30(5) . . ?
C1_2 Al1_2 C2_1 138.28(5) . . ?
C1_1 Al1_2 C2_1 40.09(4) . . ?
C1_2 C2_2 C3_2 122.33(10) . . ?
C1_2 C2_2 C3_3 122.52(11) . . ?
C3_2 C2_2 C3_3 115.12(10) . . ?
C4_2 C3_2 C2_2 124.25(10) . . ?
C4_2 C3_2 C5_3 118.83(11) . . ?
C2_2 C3_2 C5_3 116.91(10) . . ?
C3_2 C4_2 N1_2 123.46(10) . . ?
C3_2 C4_2 C7_3 122.58(11) . . ?
N1_2 C4_2 C7_3 113.89(10) . . ?
C2_2 C1_2 C1_3 122.92(11) . . ?
C2_2 C1_2 Al1_2 108.84(9) . . ?
C1_3 C1_2 Al1_2 127.88(9) . . ?
C4_2 N1_2 Si1_4 118.12(8) . . ?
C4_2 N1_2 Al1_2 102.34(7) . . ?
Si1_4 N1_2 Al1_2 133.36(6) . . ?
C1_2 C1_3 C2_3 113.49(10) . . ?
C1_2 C1_3 H1A_3 108.9 . . ?
C2_3 C1_3 H1A_3 108.9 . . ?
C1_2 C1_3 H1AB_3 108.9 . . ?
C2_3 C1_3 H1AB_3 108.9 . . ?
H1A_3 C1_3 H1AB_3 107.7 . . ?
C1_3 C2_3 H2A_3 109.5 . . ?
C1_3 C2_3 H2B_3 109.5 . . ?
H2A_3 C2_3 H2B_3 109.5 . . ?
C1_3 C2_3 H2C_3 109.5 . . ?
H2A_3 C2_3 H2C_3 109.5 . . ?
H2B_3 C2_3 H2C_3 109.5 . . ?
C2_2 C3_3 C4_3 111.78(10) . . ?
C2_2 C3_3 H3A_3 109.3 . . ?
C4_3 C3_3 H3A_3 109.3 . . ?
C2_2 C3_3 H3AB_3 109.3 . . ?
C4_3 C3_3 H3AB_3 109.3 . . ?
H3A_3 C3_3 H3AB_3 107.9 . . ?
C3_3 C4_3 H4A_3 109.5 . . ?
C3_3 C4_3 H4B_3 109.5 . . ?
H4A_3 C4_3 H4B_3 109.5 . . ?
C3_3 C4_3 H4C_3 109.5 . . ?
H4A_3 C4_3 H4C_3 109.5 . . ?
H4B_3 C4_3 H4C_3 109.5 . . ?
C3_2 C5_3 C6_3 115.75(10) . . ?
C3_2 C5_3 H5A_3 108.3 . . ?
C6_3 C5_3 H5A_3 108.3 . . ?
C3_2 C5_3 H5AB_3 108.3 . . ?
C6_3 C5_3 H5AB_3 108.3 . . ?
H5A_3 C5_3 H5AB_3 107.4 . . ?
C5_3 C6_3 H6A_3 109.5 . . ?
C5_3 C6_3 H6B_3 109.5 . . ?
H6A_3 C6_3 H6B_3 109.5 . . ?
C5_3 C6_3 H6C_3 109.5 . . ?
H6A_3 C6_3 H6C_3 109.5 . . ?
H6B_3 C6_3 H6C_3 109.5 . . ?
C4_2 C7_3 C8_3 113.09(11) . . ?
C4_2 C7_3 H7A_3 109.0 . . ?
C8_3 C7_3 H7A_3 109.0 . . ?
C4_2 C7_3 H7AB_3 109.0 . . ?
C8_3 C7_3 H7AB_3 109.0 . . ?
H7A_3 C7_3 H7AB_3 107.8 . . ?
C7_3 C8_3 H8A_3 109.5 . . ?
C7_3 C8_3 H8B_3 109.5 . . ?
H8A_3 C8_3 H8B_3 109.5 . . ?
C7_3 C8_3 H8C_3 109.5 . . ?
H8A_3 C8_3 H8C_3 109.5 . . ?
H8B_3 C8_3 H8C_3 109.5 . . ?
N1_2 Si1_4 C2_4 108.41(6) . . ?
N1_2 Si1_4 C3_4 109.60(6) . . ?
C2_4 Si1_4 C3_4 107.80(6) . . ?
N1_2 Si1_4 C1_4 113.78(6) . . ?
C2_4 Si1_4 C1_4 108.31(7) . . ?
C3_4 Si1_4 C1_4 108.76(7) . . ?
Si1_4 C2_4 H2A_4 109.5 . . ?
Si1_4 C2_4 H2B_4 109.5 . . ?
H2A_4 C2_4 H2B_4 109.5 . . ?
Si1_4 C2_4 H2C_4 109.5 . . ?
H2A_4 C2_4 H2C_4 109.5 . . ?
H2B_4 C2_4 H2C_4 109.5 . . ?
Si1_4 C3_4 H3A_4 109.5 . . ?
Si1_4 C3_4 H3B_4 109.5 . . ?
H3A_4 C3_4 H3B_4 109.5 . . ?
Si1_4 C3_4 H3C_4 109.5 . . ?
H3A_4 C3_4 H3C_4 109.5 . . ?
H3B_4 C3_4 H3C_4 109.5 . . ?
Si1_4 C1_4 H1A_4 109.5 . . ?
Si1_4 C1_4 H1B_4 109.5 . . ?
H1A_4 C1_4 H1B_4 109.5 . . ?
Si1_4 C1_4 H1C_4 109.5 . . ?
H1A_4 C1_4 H1C_4 109.5 . . ?
H1B_4 C1_4 H1C_4 109.5 . . ?

loop_
_geom_bond_atom_site_label_1
_geom_bond_atom_site_label_2
_geom_bond_distance
_geom_bond_site_symmetry_2
_geom_bond_publ_flag
C1_1 C5_1 1.4055(17) . ?
C1_1 C2_1 1.4663(16) . ?
C1_1 Al1_2 2.1351(12) . ?
C1_1 H1_1 1.0000 . ?
C2_1 C3_1 1.4624(16) . ?
C2_1 C6_1 1.5479(16) . ?
C2_1 Al1_2 2.1428(13) . ?
C3_1 C4_1 1.4020(17) . ?
C3_1 C10_1 1.5428(16) . ?
C4_1 C5_1 1.4053(17) . ?
C4_1 H4_1 0.9500 . ?
C5_1 C14_1 1.5199(16) . ?
C6_1 C7_1 1.5319(18) . ?
C6_1 C9_1 1.5349(17) . ?
C6_1 C8_1 1.5409(17) . ?
C7_1 H7A_1 0.9800 . ?
C7_1 H7B_1 0.9800 . ?
C7_1 H7C_1 0.9800 . ?
C8_1 H8A_1 0.9800 . ?
C8_1 H8B_1 0.9800 . ?
C8_1 H8C_1 0.9800 . ?
C9_1 H9A_1 0.9800 . ?
C9_1 H9B_1 0.9800 . ?
C9_1 H9C_1 0.9800 . ?
C10_1 C11_1 1.5357(18) . ?
C10_1 C12_1 1.5398(17) . ?
C10_1 C13_1 1.5431(17) . ?
C11_1 H11A_1 0.9800 . ?
C11_1 H11B_1 0.9800 . ?
C11_1 H11C_1 0.9800 . ?
C12_1 H12A_1 0.9800 . ?
C12_1 H12B_1 0.9800 . ?
C12_1 H12C_1 0.9800 . ?
C14_1 C16_1 1.5291(18) . ?
C14_1 C17_1 1.5301(18) . ?
C14_1 C15_1 1.5345(17) . ?
C15_1 H15A_1 0.9800 . ?
C15_1 H15B_1 0.9800 . ?
C15_1 H15C_1 0.9800 . ?
C16_1 H16A_1 0.9800 . ?
C16_1 H16B_1 0.9800 . ?
C16_1 H16C_1 0.9800 . ?
C17_1 H17A_1 0.9800 . ?
C17_1 H17B_1 0.9800 . ?
C17_1 H17C_1 0.9800 . ?
C13_1 H13A_1 0.9800 . ?
C13_1 H13B_1 0.9800 . ?
C13_1 H13C_1 0.9800 . ?
Al1_2 N1_2 1.8280(11) . ?
Al1_2 C1_2 1.9395(12) . ?
C2_2 C1_2 1.3581(17) . ?
C2_2 C3_2 1.5005(16) . ?
C2_2 C3_3 1.5237(16) . ?
C3_2 C4_2 1.3592(17) . ?
C3_2 C5_3 1.5308(16) . ?
C4_2 N1_2 1.4356(15) . ?
C4_2 C7_3 1.5221(16) . ?
C1_2 C1_3 1.5157(16) . ?
N1_2 Si1_4 1.7325(11) . ?
C1_3 C2_3 1.5307(18) . ?
C1_3 H1A_3 0.9900 . ?
C1_3 H1AB_3 0.9900 . ?
C2_3 H2A_3 0.9800 . ?
C2_3 H2B_3 0.9800 . ?
C2_3 H2C_3 0.9800 . ?
C3_3 C4_3 1.5310(18) . ?
C3_3 H3A_3 0.9900 . ?
C3_3 H3AB_3 0.9900 . ?
C4_3 H4A_3 0.9800 . ?
C4_3 H4B_3 0.9800 . ?
C4_3 H4C_3 0.9800 . ?
C5_3 C6_3 1.5352(18) . ?
C5_3 H5A_3 0.9900 . ?
C5_3 H5AB_3 0.9900 . ?
C6_3 H6A_3 0.9800 . ?
C6_3 H6B_3 0.9800 . ?
C6_3 H6C_3 0.9800 . ?
C7_3 C8_3 1.5259(19) . ?
C7_3 H7A_3 0.9900 . ?
C7_3 H7AB_3 0.9900 . ?
C8_3 H8A_3 0.9800 . ?
C8_3 H8B_3 0.9800 . ?
C8_3 H8C_3 0.9800 . ?
Si1_4 C2_4 1.8690(14) . ?
Si1_4 C3_4 1.8692(14) . ?
Si1_4 C1_4 1.8747(14) . ?
C2_4 H2A_4 0.9800 . ?
C2_4 H2B_4 0.9800 . ?
C2_4 H2C_4 0.9800 . ?
C3_4 H3A_4 0.9800 . ?
C3_4 H3B_4 0.9800 . ?
C3_4 H3C_4 0.9800 . ?
C1_4 H1A_4 0.9800 . ?
C1_4 H1B_4 0.9800 . ?
C1_4 H1C_4 0.9800 . ?

loop_
_geom_torsion_atom_site_label_1
_geom_torsion_atom_site_label_2
_geom_torsion_atom_site_label_3
_geom_torsion_atom_site_label_4
_geom_torsion
_geom_torsion_site_symmetry_1
_geom_torsion_site_symmetry_2
_geom_torsion_site_symmetry_3
_geom_torsion_site_symmetry_4
_geom_torsion_publ_flag
C5_1 C1_1 C2_1 C3_1 0.14(13) . . . . ?
Al1_2 C1_1 C2_1 C3_1 84.84(8) . . . . ?
C5_1 C1_1 C2_1 C6_1 156.80(10) . . . . ?
Al1_2 C1_1 C2_1 C6_1 -118.50(10) . . . . ?
C5_1 C1_1 C2_1 Al1_2 -84.70(9) . . . . ?
C1_1 C2_1 C3_1 C4_1 -0.41(12) . . . . ?
C6_1 C2_1 C3_1 C4_1 -152.32(12) . . . . ?
Al1_2 C2_1 C3_1 C4_1 68.65(9) . . . . ?
C1_1 C2_1 C3_1 C10_1 -179.26(11) . . . . ?
C6_1 C2_1 C3_1 C10_1 28.8(2) . . . . ?
Al1_2 C2_1 C3_1 C10_1 -110.20(12) . . . . ?
C2_1 C3_1 C4_1 C5_1 0.55(13) . . . . ?
C10_1 C3_1 C4_1 C5_1 179.53(10) . . . . ?
C3_1 C4_1 C5_1 C1_1 -0.46(14) . . . . ?
C3_1 C4_1 C5_1 C14_1 177.43(11) . . . . ?
C2_1 C1_1 C5_1 C4_1 0.18(13) . . . . ?
Al1_2 C1_1 C5_1 C4_1 -69.46(9) . . . . ?
C2_1 C1_1 C5_1 C14_1 -177.72(11) . . . . ?
Al1_2 C1_1 C5_1 C14_1 112.63(11) . . . . ?
C3_1 C2_1 C6_1 C7_1 -58.99(17) . . . . ?
C1_1 C2_1 C6_1 C7_1 151.90(11) . . . . ?
Al1_2 C2_1 C6_1 C7_1 68.84(13) . . . . ?
C3_1 C2_1 C6_1 C9_1 -178.75(12) . . . . ?
C1_1 C2_1 C6_1 C9_1 32.14(14) . . . . ?
Al1_2 C2_1 C6_1 C9_1 -50.92(13) . . . . ?
C3_1 C2_1 C6_1 C8_1 65.08(16) . . . . ?
C1_1 C2_1 C6_1 C8_1 -84.02(12) . . . . ?
Al1_2 C2_1 C6_1 C8_1 -167.08(8) . . . . ?
C4_1 C3_1 C10_1 C11_1 -118.46(12) . . . . ?
C2_1 C3_1 C10_1 C11_1 60.25(16) . . . . ?
C4_1 C3_1 C10_1 C12_1 117.94(12) . . . . ?
C2_1 C3_1 C10_1 C12_1 -63.35(16) . . . . ?
C4_1 C3_1 C10_1 C13_1 0.61(16) . . . . ?
C2_1 C3_1 C10_1 C13_1 179.32(12) . . . . ?
C4_1 C5_1 C14_1 C16_1 33.39(17) . . . . ?
C1_1 C5_1 C14_1 C16_1 -149.11(13) . . . . ?
C4_1 C5_1 C14_1 C17_1 154.78(12) . . . . ?
C1_1 C5_1 C14_1 C17_1 -27.72(17) . . . . ?
C4_1 C5_1 C14_1 C15_1 -86.30(14) . . . . ?
C1_1 C5_1 C14_1 C15_1 91.20(14) . . . . ?
C1_2 C2_2 C3_2 C4_2 -37.07(17) . . . . ?
C3_3 C2_2 C3_2 C4_2 140.82(12) . . . . ?
C1_2 C2_2 C3_2 C5_3 141.95(11) . . . . ?
C3_3 C2_2 C3_2 C5_3 -40.15(14) . . . . ?
C2_2 C3_2 C4_2 N1_2 6.99(18) . . . . ?
C5_3 C3_2 C4_2 N1_2 -172.02(10) . . . . ?
C2_2 C3_2 C4_2 C7_3 -176.25(11) . . . . ?
C5_3 C3_2 C4_2 C7_3 4.74(17) . . . . ?
C3_2 C2_2 C1_2 C1_3 178.90(10) . . . . ?
C3_3 C2_2 C1_2 C1_3 1.16(18) . . . . ?
C3_2 C2_2 C1_2 Al1_2 5.30(14) . . . . ?
C3_3 C2_2 C1_2 Al1_2 -172.44(9) . . . . ?
C3_2 C4_2 N1_2 Si1_4 -113.84(11) . . . . ?
C7_3 C4_2 N1_2 Si1_4 69.15(12) . . . . ?
C3_2 C4_2 N1_2 Al1_2 42.20(13) . . . . ?
C7_3 C4_2 N1_2 Al1_2 -134.81(9) . . . . ?
C1_2 Al1_2 N1_2 C4_2 -60.16(8) . . . . ?
C1_1 Al1_2 N1_2 C4_2 82.13(8) . . . . ?
C2_1 Al1_2 N1_2 C4_2 127.55(7) . . . . ?
C1_2 Al1_2 N1_2 Si1_4 90.32(8) . . . . ?
C1_1 Al1_2 N1_2 Si1_4 -127.39(8) . . . . ?
C2_1 Al1_2 N1_2 Si1_4 -81.97(9) . . . . ?
C2_2 C1_2 C1_3 C2_3 -85.02(14) . . . . ?
Al1_2 C1_2 C1_3 C2_3 87.30(13) . . . . ?
C1_2 C2_2 C3_3 C4_3 102.55(14) . . . . ?
C3_2 C2_2 C3_3 C4_3 -75.35(13) . . . . ?
C4_2 C3_2 C5_3 C6_3 -87.09(14) . . . . ?
C2_2 C3_2 C5_3 C6_3 93.83(13) . . . . ?
C3_2 C4_2 C7_3 C8_3 -100.67(14) . . . . ?
N1_2 C4_2 C7_3 C8_3 76.37(14) . . . . ?
C4_2 N1_2 Si1_4 C2_4 137.67(9) . . . . ?
Al1_2 N1_2 Si1_4 C2_4 -9.25(10) . . . . ?
C4_2 N1_2 Si1_4 C3_4 20.25(10) . . . . ?
Al1_2 N1_2 Si1_4 C3_4 -126.68(8) . . . . ?
C4_2 N1_2 Si1_4 C1_4 -101.76(10) . . . . ?
Al1_2 N1_2 Si1_4 C1_4 111.32(9) . . . . ?
